data_4503358
loop_
_publ_author_name
'Brouwer, Darren H.'
'Moudrakovski, Igor L.'
'Udachin, Kostantin A.'
'Enright, Gary D.'
'Ripmeester, John A.'

_publ_section_title
;
 Guest Loading and Multiple Phases in Single Crystals of the van der Waals
 Hostp-tert-Butylcalix[4]arene
;
_journal_issue 6
_journal_name_full 'Crystal Growth &amp; Design'
_journal_page_first 1878
_journal_paper_doi 10.1021/cg7010138
_journal_volume 8
_journal_year 2008
_chemical_formula_sum 'C44 H56 O4 Xe0.54'
_chemical_formula_weight 719.79
_chemical_name_common 't-Bu-Calix[4]arene *0.54Xenon'
_chemical_name_systematic
; 
 ? 
;
_space_group_IT_number 7
_symmetry_cell_setting monoclinic
_symmetry_space_group_name_Hall 'P -2yac'
_symmetry_space_group_name_H-M 'P 1 n 1'
_atom_sites_solution_hydrogens geom
_atom_sites_solution_primary direct
_atom_sites_solution_secondary difmap
_audit_creation_method SHELXL-97
_cell_angle_alpha 90.00
_cell_angle_beta 90.13(3)
_cell_angle_gamma 90.00
_cell_formula_units_Z 4
_cell_length_a 12.547(3)
_cell_length_b 25.625(5)
_cell_length_c 12.646(3)
_cell_measurement_temperature 100.1(10)
_cell_volume 4065.9(16)
_computing_structure_refinement 'SHELXL-97 (Sheldrick, 1997)'
_computing_structure_solution 'SHELXS-97 (Sheldrick, 1990)'
_diffrn_ambient_temperature 100.1(10)
_diffrn_measured_fraction_theta_full 0.982
_diffrn_measured_fraction_theta_max 0.982
_diffrn_radiation_monochromator graphite
_diffrn_radiation_source 'fine-focus sealed tube'
_diffrn_radiation_type MoK\a
_diffrn_radiation_wavelength 0.71073
_diffrn_reflns_av_R_equivalents 0.0729
_diffrn_reflns_av_sigmaI/netI 0.1082
_diffrn_reflns_limit_h_max 17
_diffrn_reflns_limit_h_min -17
_diffrn_reflns_limit_k_max 35
_diffrn_reflns_limit_k_min -35
_diffrn_reflns_limit_l_max 17
_diffrn_reflns_limit_l_min -17
_diffrn_reflns_number 48572
_diffrn_reflns_theta_full 29.70
_diffrn_reflns_theta_max 29.70
_diffrn_reflns_theta_min 1.59
_exptl_absorpt_coefficient_mu 0.509
_exptl_absorpt_correction_T_max 0.9275
_exptl_absorpt_correction_T_min 0.8033
_exptl_absorpt_correction_type multi-scan
_exptl_absorpt_process_details sadabs
_exptl_crystal_density_diffrn 1.176
_exptl_crystal_density_method 'not measured'
_exptl_crystal_F_000 1525
_exptl_crystal_size_max 0.45
_exptl_crystal_size_mid 0.40
_exptl_crystal_size_min 0.15
_refine_diff_density_max 1.249
_refine_diff_density_min -2.328
_refine_diff_density_rms 0.216
_refine_ls_abs_structure_details 'Flack H D (1983), Acta Cryst. A39, 876-881'
_refine_ls_abs_structure_Flack 0.53(5)
_refine_ls_extinction_method none
_refine_ls_goodness_of_fit_ref 1.661
_refine_ls_hydrogen_treatment mixed
_refine_ls_matrix_type full
_refine_ls_number_parameters 1020
_refine_ls_number_reflns 22258
_refine_ls_number_restraints 1241
_refine_ls_restrained_S_all 1.636
_refine_ls_R_factor_all 0.2114
_refine_ls_R_factor_gt 0.1745
_refine_ls_shift/su_max 0.037
_refine_ls_shift/su_mean 0.003
_refine_ls_structure_factor_coef Fsqd
_refine_ls_weighting_details 'calc w=1/[\s^2^(Fo^2^)+(0.2000P)^2^+0.0000P] where P=(Fo^2^+2Fc^2^)/3'
_refine_ls_weighting_scheme calc
_refine_ls_wR_factor_gt 0.4194
_refine_ls_wR_factor_ref 0.4458
_reflns_number_gt 15985
_reflns_number_total 22258
_reflns_threshold_expression >2sigma(I)
_cod_data_source_file cg7010138-file002.cif
_cod_data_source_block ku187
_cod_depositor_comments
;
The following automatic conversions were performed:

'_cell_measurement_temperature' value '-173.0(1)' was changed to
'100.1(10)' - it was converted from degrees Celsius(C) to
Kelvins(K).

'_diffrn_ambient_temperature' value '-173.0(1)' was
changed to '100.1(10)' - it was converted from degrees Celsius(C) to
Kelvins(K).

Automatic conversion script
Id: cif_fix_values 1715 2011-07-08 13:25:40Z adriana 
;
_cod_original_cell_volume 4065.8(14)
_cod_original_sg_symbol_H-M Pn
_cod_database_code 4503358

loop_
_symmetry_equiv_pos_as_xyz
'x, y, z'
'x+1/2, -y, z+1/2'

loop_
_atom_site_label
_atom_site_type_symbol
_atom_site_fract_x
_atom_site_fract_y
_atom_site_fract_z
_atom_site_U_iso_or_equiv
_atom_site_adp_type
_atom_site_occupancy
_atom_site_symmetry_multiplicity
_atom_site_calc_flag
_atom_site_refinement_flags
_atom_site_disorder_assembly
_atom_site_disorder_group
O1 O 0.32149(16) 0.47599(8) 0.84221(17) 0.0106(3) Uani 1 1 d U A 1
H1 H 0.2743 0.4666 0.8015 0.013 Uiso 1 1 calc R A 1
O2 O 0.25261(17) 0.47269(8) 0.64194(18) 0.0128(3) Uani 1 1 d U B 1
H2 H 0.2916 0.4626 0.5942 0.015 Uiso 1 1 calc R B 1
O3 O 0.45300(17) 0.47404(9) 0.57558(18) 0.0134(3) Uani 1 1 d U C 1
H3 H 0.5003 0.4644 0.6160 0.016 Uiso 1 1 calc R C 1
O4 O 0.52022(17) 0.47576(9) 0.77373(18) 0.0134(3) Uani 1 1 d U D 1
H4 H 0.4790 0.4662 0.8200 0.016 Uiso 1 1 calc R D 1
C1 C 0.2908(2) 0.51947(12) 0.8925(2) 0.01087(15) Uani 1 1 d U A 1
C2 C 0.3626(2) 0.54339(12) 0.9660(2) 0.01110(14) Uani 1 1 d U A 1
C3 C 0.3334(2) 0.58760(12) 1.0189(2) 0.01182(16) Uani 1 1 d U A 1
H011 H 0.3804 0.6029 1.0667 0.014 Uiso 1 1 calc R A 1
C4 C 0.2327(2) 0.61023(11) 1.0015(2) 0.01327(12) Uani 1 1 d DU A 1
C5 C 0.1666(2) 0.58571(12) 0.9300(2) 0.01210(16) Uani 1 1 d U A 1
H014 H 0.0992 0.5999 0.9192 0.015 Uiso 1 1 calc R A 1
C6 C 0.1928(2) 0.54209(11) 0.8738(2) 0.01122(14) Uani 1 1 d U A 1
C8 C 0.4718(2) 0.52228(12) 0.9816(2) 0.01157(16) Uani 1 1 d U A 1
H02C H 0.4694 0.4846 0.9747 0.014 Uiso 1 1 calc R A 1
H02D H 0.4950 0.5303 1.0531 0.014 Uiso 1 1 calc R A 1
C7 C 0.2010(4) 0.65908(19) 1.0651(4) 0.01489(10) Uani 0.529(4) 1 d PDU E -21
C9 C 0.2096(5) 0.6394(2) 1.1768(4) 0.01578(18) Uani 0.529(4) 1 d PDU E -21
H9A H 0.2127 0.6019 1.1764 0.024 Uiso 0.529(4) 1 calc PR E -21
H9B H 0.1485 0.6505 1.2164 0.024 Uiso 0.529(4) 1 calc PR E -21
H9C H 0.2731 0.6530 1.2091 0.024 Uiso 0.529(4) 1 calc PR E -21
C10 C 0.0844(4) 0.6736(2) 1.0473(5) 0.01577(19) Uani 0.529(4) 1 d PDU E -21
H10A H 0.0462 0.6705 1.1126 0.024 Uiso 0.529(4) 1 calc PR E -21
H10B H 0.0537 0.6506 0.9956 0.024 Uiso 0.529(4) 1 calc PR E -21
H10C H 0.0800 0.7089 1.0223 0.024 Uiso 0.529(4) 1 calc PR E -21
C11 C 0.2876(4) 0.6982(2) 1.0435(5) 0.01583(19) Uani 0.529(4) 1 d PDU E -21
H11A H 0.2963 0.7205 1.1039 0.024 Uiso 0.529(4) 1 calc PR E -21
H11B H 0.2685 0.7189 0.9830 0.024 Uiso 0.529(4) 1 calc PR E -21
H11C H 0.3533 0.6802 1.0298 0.024 Uiso 0.529(4) 1 calc PR E -21
C7A C 0.1985(4) 0.6611(2) 1.0575(4) 0.01489(10) Uani 0.471(4) 1 d PDU E -22
C9A C 0.1035(4) 0.6480(3) 1.1293(5) 0.01578(18) Uani 0.471(4) 1 d PDU E -22
H9A1 H 0.1179 0.6161 1.1668 0.024 Uiso 0.471(4) 1 calc PR E -22
H9A2 H 0.0405 0.6438 1.0870 0.024 Uiso 0.471(4) 1 calc PR E -22
H9A3 H 0.0929 0.6758 1.1791 0.024 Uiso 0.471(4) 1 calc PR E -22
C10A C 0.1639(5) 0.7033(2) 0.9826(5) 0.01577(19) Uani 0.471(4) 1 d PDU E -22
H10D H 0.0899 0.7111 0.9940 0.024 Uiso 0.471(4) 1 calc PR E -22
H10E H 0.1738 0.6917 0.9111 0.024 Uiso 0.471(4) 1 calc PR E -22
H10F H 0.2057 0.7341 0.9947 0.024 Uiso 0.471(4) 1 calc PR E -22
C11A C 0.2734(5) 0.6842(3) 1.1385(5) 0.01583(19) Uani 0.471(4) 1 d PDU E -22
H11D H 0.2356 0.7091 1.1810 0.024 Uiso 0.471(4) 1 calc PR E -22
H11E H 0.3314 0.7012 1.1032 0.024 Uiso 0.471(4) 1 calc PR E -22
H11F H 0.3008 0.6569 1.1829 0.024 Uiso 0.471(4) 1 calc PR E -22
C21 C 0.2047(2) 0.51853(11) 0.6128(2) 0.01160(16) Uani 1 1 d U . .
C22 C 0.1322(2) 0.54211(12) 0.6857(2) 0.01175(14) Uani 1 1 d U B .
C23 C 0.0802(2) 0.58560(12) 0.6532(3) 0.01329(17) Uani 1 1 d U . .
H028 H 0.0294 0.5998 0.6984 0.016 Uiso 1 1 calc R B .
C24 C 0.0975(2) 0.61082(11) 0.5559(2) 0.01483(12) Uani 1 1 d DU B .
C25 C 0.1663(2) 0.58694(12) 0.4861(2) 0.01315(16) Uani 1 1 d U . .
H025 H 0.1750 0.6012 0.4190 0.016 Uiso 1 1 calc R B .
C26 C 0.2240(2) 0.54134(12) 0.5135(2) 0.01222(14) Uani 1 1 d U B .
C28 C 0.1170(2) 0.51827(12) 0.7943(2) 0.01129(17) Uani 1 1 d U . .
H03A H 0.0442 0.5239 0.8173 0.014 Uiso 1 1 calc R B 1
H03B H 0.1291 0.4809 0.7905 0.014 Uiso 1 1 calc R B 1
C27 C 0.0294(4) 0.6598(2) 0.5394(4) 0.01655(11) Uani 0.464(4) 1 d PDU B -31
C29 C 0.0574(6) 0.7000(2) 0.6260(5) 0.0180(2) Uani 0.464(4) 1 d PDU B -31
H29A H 0.0250 0.7330 0.6091 0.027 Uiso 0.464(4) 1 calc PR B -31
H29B H 0.1333 0.7042 0.6297 0.027 Uiso 0.464(4) 1 calc PR B -31
H29C H 0.0312 0.6880 0.6930 0.027 Uiso 0.464(4) 1 calc PR B -31
C30 C -0.0909(4) 0.6495(3) 0.5295(6) 0.0179(2) Uani 0.464(4) 1 d PDU B -31
H30A H -0.1023 0.6179 0.4903 0.027 Uiso 0.464(4) 1 calc PR B -31
H30B H -0.1241 0.6781 0.4931 0.027 Uiso 0.464(4) 1 calc PR B -31
H30C H -0.1213 0.6460 0.5987 0.027 Uiso 0.464(4) 1 calc PR B -31
C31 C 0.0615(5) 0.6852(3) 0.4351(4) 0.0180(2) Uani 0.464(4) 1 d PDU B -31
H31A H 0.0303 0.7193 0.4304 0.027 Uiso 0.464(4) 1 calc PR B -31
H31B H 0.0368 0.6642 0.3772 0.027 Uiso 0.464(4) 1 calc PR B -31
H31C H 0.1377 0.6881 0.4320 0.027 Uiso 0.464(4) 1 calc PR B -31
C27A C 0.0411(4) 0.65905(19) 0.5133(4) 0.01655(11) Uani 0.536(4) 1 d PDU B -32
C29A C -0.0279(4) 0.6837(2) 0.6003(4) 0.0180(2) Uani 0.536(4) 1 d PDU B -32
H29D H -0.0637 0.7139 0.5726 0.027 Uiso 0.536(4) 1 calc PR B -32
H29E H 0.0167 0.6939 0.6586 0.027 Uiso 0.536(4) 1 calc PR B -32
H29F H -0.0796 0.6588 0.6241 0.027 Uiso 0.536(4) 1 calc PR B -32
C30A C -0.0215(5) 0.6468(2) 0.4125(4) 0.0179(2) Uani 0.536(4) 1 d PDU B -32
H30D H -0.0742 0.6207 0.4273 0.027 Uiso 0.536(4) 1 calc PR B -32
H30E H 0.0264 0.6342 0.3592 0.027 Uiso 0.536(4) 1 calc PR B -32
H30F H -0.0561 0.6779 0.3877 0.027 Uiso 0.536(4) 1 calc PR B -32
C31A C 0.1231(4) 0.7005(2) 0.4735(5) 0.0180(2) Uani 0.536(4) 1 d PDU B -32
H31D H 0.1698 0.7101 0.5306 0.027 Uiso 0.536(4) 1 calc PR B -32
H31E H 0.0857 0.7308 0.4488 0.027 Uiso 0.536(4) 1 calc PR B -32
H31F H 0.1643 0.6860 0.4168 0.027 Uiso 0.536(4) 1 calc PR B -32
C41 C 0.4845(2) 0.52018(12) 0.5252(2) 0.01205(16) Uani 1 1 d U . .
C42 C 0.4131(2) 0.53993(12) 0.4565(2) 0.01238(14) Uani 1 1 d U B .
C43 C 0.4403(2) 0.58459(12) 0.4024(3) 0.01382(17) Uani 1 1 d U . .
H021 H 0.3919 0.5979 0.3536 0.017 Uiso 1 1 calc R C .
C44 C 0.5402(3) 0.61184(13) 0.4175(3) 0.01567(14) Uani 1 1 d U C .
C45 C 0.6090(2) 0.59073(12) 0.4886(2) 0.01409(17) Uani 1 1 d U . .
H046 H 0.6738 0.6074 0.5005 0.017 Uiso 1 1 calc R C .
C46 C 0.5863(2) 0.54384(12) 0.5464(2) 0.01244(14) Uani 1 1 d U C .
C47 C 0.5713(3) 0.65939(14) 0.3545(3) 0.01971(15) Uani 1 1 d U . .
C48 C 0.3030(2) 0.51798(12) 0.4384(2) 0.01221(17) Uani 1 1 d U . .
H02E H 0.2809 0.5251 0.3663 0.015 Uiso 1 1 calc R B .
H02F H 0.3046 0.4804 0.4478 0.015 Uiso 1 1 calc R . .
C49 C 0.6766(3) 0.68161(15) 0.3864(3) 0.0247(4) Uani 1 1 d U C .
H49A H 0.6918 0.7118 0.3441 0.037 Uiso 1 1 calc R . .
H49B H 0.7313 0.6559 0.3759 0.037 Uiso 1 1 calc R . .
H49C H 0.6745 0.6914 0.4596 0.037 Uiso 1 1 calc R . .
C50 C 0.5608(3) 0.65060(14) 0.2361(3) 0.0212(2) Uani 1 1 d U C .
H50A H 0.4908 0.6376 0.2203 0.032 Uiso 1 1 calc R F 3
H50B H 0.6131 0.6257 0.2135 0.032 Uiso 1 1 calc R F 3
H50C H 0.5717 0.6830 0.1996 0.032 Uiso 1 1 calc R F 3
C51 C 0.4864(3) 0.70459(15) 0.3831(3) 0.0246(4) Uani 1 1 d U C .
H51A H 0.4157 0.6926 0.3674 0.037 Uiso 1 1 calc R . .
H51B H 0.5016 0.7352 0.3420 0.037 Uiso 1 1 calc R . .
H51C H 0.4916 0.7129 0.4570 0.037 Uiso 1 1 calc R . .
C61 C 0.5728(2) 0.52152(12) 0.8069(2) 0.01190(16) Uani 1 1 d U . .
C62 C 0.6462(2) 0.54311(12) 0.7373(2) 0.01206(14) Uani 1 1 d U C .
C63 C 0.6968(2) 0.58958(12) 0.7668(2) 0.01287(17) Uani 1 1 d U . .
H010 H 0.7402 0.6066 0.7184 0.015 Uiso 1 1 calc R D .
C64 C 0.6833(2) 0.61082(11) 0.8674(2) 0.01422(12) Uani 1 1 d DU D .
C65 C 0.6080(2) 0.58806(12) 0.9321(2) 0.01312(16) Uani 1 1 d U . .
H015 H 0.5940 0.6035 0.9971 0.016 Uiso 1 1 calc R D .
C66 C 0.5525(2) 0.54349(12) 0.9051(2) 0.01205(14) Uani 1 1 d U A .
C68 C 0.6619(2) 0.52350(12) 0.6260(2) 0.01207(17) Uani 1 1 d U . .
H68A H 0.7336 0.5324 0.6038 0.014 Uiso 1 1 calc R C .
H68B H 0.6566 0.4857 0.6266 0.014 Uiso 1 1 calc R . .
C67 C 0.7343(4) 0.66257(19) 0.9020(4) 0.01569(10) Uani 0.541(4) 1 d PDU D -11
C69 C 0.8259(4) 0.6757(2) 0.8302(4) 0.0167(2) Uani 0.541(4) 1 d PDU D -11
H69A H 0.8410 0.6464 0.7854 0.025 Uiso 0.541(4) 1 calc PR D -11
H69B H 0.8877 0.6838 0.8720 0.025 Uiso 0.541(4) 1 calc PR D -11
H69C H 0.8075 0.7054 0.7875 0.025 Uiso 0.541(4) 1 calc PR D -11
C70 C 0.7905(4) 0.6536(2) 1.0095(4) 0.0168(2) Uani 0.541(4) 1 d PDU D -11
H70A H 0.8476 0.6290 1.0006 0.025 Uiso 0.541(4) 1 calc PR D -11
H70B H 0.7402 0.6401 1.0596 0.025 Uiso 0.541(4) 1 calc PR D -11
H70C H 0.8188 0.6861 1.0350 0.025 Uiso 0.541(4) 1 calc PR D -11
C71 C 0.6523(4) 0.7054(2) 0.9106(5) 0.0171(2) Uani 0.541(4) 1 d PDU D -11
H71A H 0.6858 0.7367 0.9358 0.026 Uiso 0.541(4) 1 calc PR D -11
H71B H 0.5976 0.6950 0.9593 0.026 Uiso 0.541(4) 1 calc PR D -11
H71C H 0.6212 0.7117 0.8424 0.026 Uiso 0.541(4) 1 calc PR D -11
C67A C 0.7505(4) 0.6600(2) 0.8922(4) 0.01569(10) Uani 0.459(4) 1 d PDU D -12
C69A C 0.8689(4) 0.6444(3) 0.8699(6) 0.0167(2) Uani 0.459(4) 1 d PDU D -12
H69D H 0.8779 0.6382 0.7956 0.025 Uiso 0.459(4) 1 calc PR D -12
H69E H 0.8861 0.6133 0.9085 0.025 Uiso 0.459(4) 1 calc PR D -12
H69F H 0.9152 0.6722 0.8918 0.025 Uiso 0.459(4) 1 calc PR D -12
C70A C 0.7338(5) 0.6752(3) 1.0071(4) 0.0168(2) Uani 0.459(4) 1 d PDU D -12
H70D H 0.8009 0.6743 1.0438 0.025 Uiso 0.459(4) 1 calc PR D -12
H70E H 0.6853 0.6511 1.0396 0.025 Uiso 0.459(4) 1 calc PR D -12
H70F H 0.7048 0.7098 1.0106 0.025 Uiso 0.459(4) 1 calc PR D -12
C71A C 0.7187(5) 0.7043(2) 0.8171(5) 0.0171(2) Uani 0.459(4) 1 d PDU D -12
H71D H 0.7354 0.7373 0.8492 0.026 Uiso 0.459(4) 1 calc PR D -12
H71E H 0.6435 0.7025 0.8031 0.026 Uiso 0.459(4) 1 calc PR D -12
H71F H 0.7571 0.7009 0.7519 0.026 Uiso 0.459(4) 1 calc PR D -12
O5 O 1.0074(4) 1.02744(17) 1.0436(4) 0.0672(4) Uani 1 1 d DU G 2
H5 H 0.9422(6) 1.025(3) 1.038(3) 0.101 Uiso 1 1 d D H 2
O6 O 1.0701(5) 1.02334(17) 0.8349(4) 0.0665(4) Uani 1 1 d U G 2
H6 H 1.0817 1.0324 0.8961 0.080 Uiso 1 1 calc R G 2
O7 O 0.8623(5) 1.02245(16) 0.7772(4) 0.0659(4) Uani 1 1 d U I 2
H7 H 0.9224 1.0327 0.7624 0.079 Uiso 1 1 calc R I 2
O8 O 0.8054(4) 1.02781(17) 0.9715(4) 0.0650(4) Uani 1 1 d DU J 2
H8 H 0.7903 1.0328 0.9092 0.078 Uiso 1 1 calc R J 2
C101 C 1.0393(7) 0.9854(2) 1.0903(5) 0.06633(16) Uani 1 1 d U G 2
C102 C 0.9610(4) 0.9621(2) 1.1679(5) 0.06616(14) Uani 1 1 d DU G 2
C103 C 0.9841(7) 0.9199(3) 1.2197(6) 0.06655(17) Uani 1 1 d U G 2
H066 H 0.9335 0.9053 1.2644 0.080 Uiso 1 1 calc R G 2
C104 C 1.0857(7) 0.8953(2) 1.2094(5) 0.06696(14) Uani 1 1 d DU G 2
C105 C 1.1536(7) 0.9188(3) 1.1280(5) 0.06671(17) Uani 1 1 d U G 2
H068 H 1.2179 0.9017 1.1169 0.080 Uiso 1 1 calc R G 2
C106 C 1.1397(6) 0.9569(2) 1.0728(4) 0.06635(14) Uani 1 1 d DU G 2
C107 C 1.1186(5) 0.84794(19) 1.2766(4) 0.06775(18) Uani 1 1 d DU G 2
C108 C 0.8505(4) 0.9883(2) 1.1806(4) 0.06556(17) Uani 1 1 d DU G 2
H06A H 0.8251 0.9826 1.2521 0.079 Uiso 1 1 calc R G 2
H06B H 0.8579 1.0256 1.1701 0.079 Uiso 1 1 calc R G 2
C109 C 1.0412(6) 0.8021(2) 1.2526(5) 0.0678(5) Uani 1 1 d DU G 2
H10A H 1.0487 0.7918 1.1800 0.102 Uiso 1 1 calc R G 2
H10B H 0.9692 0.8132 1.2652 0.102 Uiso 1 1 calc R G 2
H10C H 1.0579 0.7731 1.2977 0.102 Uiso 1 1 calc R G 2
C110 C 1.2261(5) 0.8244(2) 1.2410(5) 0.0690(5) Uani 1 1 d DU G 2
H11A H 1.2265 0.8209 1.1654 0.104 Uiso 1 1 calc R G 2
H11B H 1.2354 0.7907 1.2730 0.104 Uiso 1 1 calc R G 2
H11C H 1.2832 0.8470 1.2625 0.104 Uiso 1 1 calc R G 2
C111 C 1.1074(7) 0.8552(2) 1.3911(4) 0.0683(5) Uani 1 1 d DU G 2
H11D H 1.0405 0.8719 1.4058 0.103 Uiso 1 1 calc R G 2
H11E H 1.1646 0.8767 1.4168 0.103 Uiso 1 1 calc R G 2
H11F H 1.1097 0.8219 1.4257 0.103 Uiso 1 1 calc R G 2
C121 C 1.1272(7) 0.9779(3) 0.8130(5) 0.06591(16) Uani 1 1 d U G 2
C122 C 1.1951(7) 0.9538(2) 0.8825(4) 0.06604(14) Uani 1 1 d DU G 2
C123 C 1.2452(7) 0.9122(2) 0.8570(5) 0.06622(17) Uani 1 1 d U G 2
H038 H 1.2898 0.8978 0.9081 0.079 Uiso 1 1 calc R G 2
C124 C 1.2396(5) 0.88602(17) 0.7595(5) 0.06624(12) Uani 1 1 d DU G 2
C125 C 1.1511(7) 0.9044(3) 0.6934(5) 0.06595(17) Uani 1 1 d U G 2
H055 H 1.1244 0.8835 0.6394 0.079 Uiso 1 1 calc R G 2
C126 C 1.1060(7) 0.9551(3) 0.7127(5) 0.06579(14) Uani 1 1 d U G 2
C128 C 1.2098(6) 0.9799(2) 0.9886(3) 0.06621(17) Uani 1 1 d DU G 2
H05C H 1.2838 0.9766 1.0102 0.079 Uiso 1 1 calc R G 2
H05D H 1.1940 1.0168 0.9816 0.079 Uiso 1 1 calc R G 2
C127 C 1.3089(5) 0.8401(2) 0.7285(5) 0.06650(11) Uani 0.696(7) 1 d PDU K 61
C129 C 1.2704(8) 0.8214(3) 0.6219(5) 0.0667(2) Uani 0.696(7) 1 d PDU K 61
H12A H 1.2955 0.8447 0.5679 0.080 Uiso 0.696(7) 1 calc PR K 61
H12B H 1.1939 0.8207 0.6211 0.080 Uiso 0.696(7) 1 calc PR K 61
H12C H 1.2972 0.7869 0.6088 0.080 Uiso 0.696(7) 1 calc PR K 61
C130 C 1.2935(9) 0.7938(3) 0.8058(6) 0.0669(2) Uani 0.696(7) 1 d PDU K 61
H13A H 1.2437 0.7694 0.7760 0.080 Uiso 0.696(7) 1 calc PR K 61
H13B H 1.2664 0.8065 0.8719 0.080 Uiso 0.696(7) 1 calc PR K 61
H13C H 1.3606 0.7767 0.8174 0.080 Uiso 0.696(7) 1 calc PR K 61
C131 C 1.4280(5) 0.8553(3) 0.7199(8) 0.0668(2) Uani 0.696(7) 1 d PDU K 61
H13D H 1.4552 0.8443 0.6526 0.080 Uiso 0.696(7) 1 calc PR K 61
H13E H 1.4675 0.8386 0.7755 0.080 Uiso 0.696(7) 1 calc PR K 61
H13F H 1.4351 0.8925 0.7264 0.080 Uiso 0.696(7) 1 calc PR K 61
C227 C 1.2832(6) 0.8302(3) 0.7604(5) 0.06650(11) Uani 0.304(7) 1 d PDU K 62
C229 C 1.1915(8) 0.7981(5) 0.7138(11) 0.0667(2) Uani 0.304(7) 1 d PDU K 62
H22A H 1.1927 0.8006 0.6380 0.080 Uiso 0.304(7) 1 calc PR K 62
H22B H 1.1248 0.8112 0.7397 0.080 Uiso 0.304(7) 1 calc PR K 62
H22C H 1.1994 0.7622 0.7344 0.080 Uiso 0.304(7) 1 calc PR K 62
C230 C 1.2941(16) 0.8065(5) 0.8722(6) 0.0669(2) Uani 0.304(7) 1 d PDU K 62
H23A H 1.2447 0.7782 0.8798 0.080 Uiso 0.304(7) 1 calc PR K 62
H23B H 1.2788 0.8328 0.9242 0.080 Uiso 0.304(7) 1 calc PR K 62
H23C H 1.3654 0.7939 0.8822 0.080 Uiso 0.304(7) 1 calc PR K 62
C231 C 1.3799(7) 0.8217(6) 0.6888(9) 0.0668(2) Uani 0.304(7) 1 d PDU K 62
H23D H 1.3589 0.8018 0.6279 0.080 Uiso 0.304(7) 1 calc PR K 62
H23E H 1.4340 0.8031 0.7271 0.080 Uiso 0.304(7) 1 calc PR K 62
H23F H 1.4074 0.8549 0.6665 0.080 Uiso 0.304(7) 1 calc PR K 62
C141 C 0.8416(7) 0.9757(3) 0.7238(5) 0.06505(16) Uani 1 1 d U . .
C142 C 0.9051(7) 0.9523(3) 0.6569(5) 0.06518(14) Uani 1 1 d U I .
C143 C 0.8769(7) 0.9073(2) 0.6017(5) 0.06495(17) Uani 1 1 d U . .
H053 H 0.9242 0.8922 0.5541 0.078 Uiso 1 1 calc R I .
C144 C 0.7793(6) 0.88562(18) 0.6186(4) 0.06487(12) Uani 1 1 d DU I .
C145 C 0.7042(7) 0.9049(3) 0.6934(5) 0.06479(17) Uani 1 1 d U . .
H045 H 0.6395 0.8888 0.7085 0.078 Uiso 1 1 calc R I .
C146 C 0.7421(5) 0.9546(2) 0.7452(4) 0.06493(14) Uani 1 1 d DU I .
C148 C 1.0208(7) 0.9715(3) 0.6382(5) 0.06554(17) Uani 1 1 d U . .
H05A H 1.0417 0.9602 0.5680 0.079 Uiso 1 1 calc R I 2
H05B H 1.0195 1.0093 0.6375 0.079 Uiso 1 1 calc R I 2
C147 C 0.7393(5) 0.8366(2) 0.5608(5) 0.06489(10) Uani 0.688(7) 1 d PDU I 51
C149 C 0.7184(9) 0.7935(3) 0.6362(6) 0.0648(2) Uani 0.688(7) 1 d PDU I 51
H14A H 0.6475 0.7968 0.6639 0.078 Uiso 0.688(7) 1 calc PR I 51
H14B H 0.7689 0.7951 0.6932 0.078 Uiso 0.688(7) 1 calc PR I 51
H14C H 0.7252 0.7607 0.6004 0.078 Uiso 0.688(7) 1 calc PR I 51
C150 C 0.8350(6) 0.8234(3) 0.4924(6) 0.0650(2) Uani 0.688(7) 1 d PDU I 51
H15A H 0.8993 0.8291 0.5321 0.078 Uiso 0.688(7) 1 calc PR I 51
H15B H 0.8350 0.8453 0.4308 0.078 Uiso 0.688(7) 1 calc PR I 51
H15C H 0.8311 0.7875 0.4712 0.078 Uiso 0.688(7) 1 calc PR I 51
C151 C 0.6466(6) 0.8507(3) 0.4879(6) 0.0650(2) Uani 0.688(7) 1 d PDU I 51
H15D H 0.5937 0.8237 0.4906 0.078 Uiso 0.688(7) 1 calc PR I 51
H15E H 0.6720 0.8543 0.4168 0.078 Uiso 0.688(7) 1 calc PR I 51
H15F H 0.6156 0.8831 0.5105 0.078 Uiso 0.688(7) 1 calc PR I 51
C247 C 0.7488(6) 0.8475(3) 0.5309(5) 0.06489(10) Uani 0.312(7) 1 d PDU I 52
C249 C 0.7875(12) 0.7951(3) 0.5740(11) 0.0648(2) Uani 0.312(7) 1 d PDU I 52
H24A H 0.7361 0.7685 0.5574 0.078 Uiso 0.312(7) 1 calc PR I 52
H24B H 0.7961 0.7974 0.6493 0.078 Uiso 0.312(7) 1 calc PR I 52
H24C H 0.8546 0.7864 0.5422 0.078 Uiso 0.312(7) 1 calc PR I 52
C250 C 0.8036(11) 0.8594(6) 0.4262(7) 0.0650(2) Uani 0.312(7) 1 d PDU I 52
H25A H 0.8112 0.8278 0.3862 0.078 Uiso 0.312(7) 1 calc PR I 52
H25B H 0.8727 0.8741 0.4396 0.078 Uiso 0.312(7) 1 calc PR I 52
H25C H 0.7613 0.8839 0.3867 0.078 Uiso 0.312(7) 1 calc PR I 52
C251 C 0.6272(6) 0.8431(7) 0.5238(14) 0.0650(2) Uani 0.312(7) 1 d PDU I 52
H25D H 0.6084 0.8110 0.4896 0.078 Uiso 0.312(7) 1 calc PR I 52
H25E H 0.5996 0.8719 0.4836 0.078 Uiso 0.312(7) 1 calc PR I 52
H25F H 0.5975 0.8438 0.5936 0.078 Uiso 0.312(7) 1 calc PR I 52
C161 C 0.7506(7) 0.9836(3) 1.0086(5) 0.06507(16) Uani 1 1 d U . .
C162 C 0.6770(7) 0.9563(2) 0.9370(4) 0.06504(14) Uani 1 1 d DU I .
C163 C 0.6358(7) 0.9129(3) 0.9723(5) 0.06519(17) Uani 1 1 d U . .
H035 H 0.5957 0.8937 0.9242 0.078 Uiso 1 1 calc R J .
C164 C 0.6450(5) 0.89189(18) 1.0745(5) 0.06521(12) Uani 1 1 d DU J .
C165 C 0.7212(7) 0.9233(2) 1.1441(5) 0.06524(17) Uani 1 1 d U . .
H039 H 0.7358 0.9132 1.2133 0.078 Uiso 1 1 calc R J .
C166 C 0.7673(5) 0.9668(2) 1.1014(5) 0.06532(14) Uani 1 1 d DU G .
C168 C 0.6595(5) 0.9761(2) 0.8245(3) 0.06496(17) Uani 1 1 d DU . .
H04A H 0.6631 1.0139 0.8246 0.078 Uiso 1 1 calc R I .
H04B H 0.5886 0.9662 0.8012 0.078 Uiso 1 1 calc R . .
C167 C 0.5979(6) 0.8402(3) 1.1141(5) 0.06524(10) Uani 0.280(9) 1 d PDU J 71
C169 C 0.6794(8) 0.8071(5) 1.1744(10) 0.0653(2) Uani 0.280(9) 1 d PDU J 71
H16A H 0.6469 0.7929 1.2368 0.078 Uiso 0.280(9) 1 calc PR J 71
H16B H 0.7391 0.8284 1.1942 0.078 Uiso 0.280(9) 1 calc PR J 71
H16C H 0.7034 0.7790 1.1300 0.078 Uiso 0.280(9) 1 calc PR J 71
C170 C 0.5100(8) 0.8538(6) 1.1935(9) 0.0653(2) Uani 0.280(9) 1 d PDU J 71
H17A H 0.4495 0.8316 1.1816 0.078 Uiso 0.280(9) 1 calc PR J 71
H17B H 0.4893 0.8896 1.1844 0.078 Uiso 0.280(9) 1 calc PR J 71
H17C H 0.5362 0.8486 1.2641 0.078 Uiso 0.280(9) 1 calc PR J 71
C171 C 0.5501(12) 0.8090(5) 1.0225(8) 0.0652(2) Uani 0.280(9) 1 d PDU J 71
H17D H 0.4932 0.7875 1.0484 0.078 Uiso 0.280(9) 1 calc PR J 71
H17E H 0.6041 0.7873 0.9917 0.078 Uiso 0.280(9) 1 calc PR J 71
H17F H 0.5228 0.8325 0.9700 0.078 Uiso 0.280(9) 1 calc PR J 71
C267 C 0.5836(5) 0.8455(2) 1.1187(5) 0.06524(10) Uani 0.720(9) 1 d PDU J 72
C269 C 0.6606(6) 0.7999(3) 1.1410(7) 0.0653(2) Uani 0.720(9) 1 d PDU J 72
H26A H 0.6219 0.7676 1.1398 0.078 Uiso 0.720(9) 1 calc PR J 72
H26B H 0.6929 0.8045 1.2093 0.078 Uiso 0.720(9) 1 calc PR J 72
H26C H 0.7151 0.7991 1.0878 0.078 Uiso 0.720(9) 1 calc PR J 72
C270 C 0.5216(8) 0.8577(3) 1.2186(5) 0.0653(2) Uani 0.720(9) 1 d PDU J 72
H27A H 0.4560 0.8384 1.2185 0.078 Uiso 0.720(9) 1 calc PR J 72
H27B H 0.5064 0.8944 1.2212 0.078 Uiso 0.720(9) 1 calc PR J 72
H27C H 0.5633 0.8480 1.2793 0.078 Uiso 0.720(9) 1 calc PR J 72
C271 C 0.5034(6) 0.8255(3) 1.0384(6) 0.0652(2) Uani 0.720(9) 1 d PDU J 72
H27D H 0.4664 0.7960 1.0671 0.078 Uiso 0.720(9) 1 calc PR J 72
H27E H 0.5400 0.8153 0.9750 0.078 Uiso 0.720(9) 1 calc PR J 72
H27F H 0.4532 0.8526 1.0221 0.078 Uiso 0.720(9) 1 calc PR J 72
Xe1 Xe 0.40467(5) 0.64169(3) 0.70931(6) 0.04677(16) Uani 0.49 1 d P L 3
Xe2 Xe 0.90551(13) 0.85770(4) 0.92461(10) 0.0724(4) Uani 0.41 1 d P M 3
Xe3 Xe 0.4364(7) 0.64327(17) 0.1383(6) 0.113(2) Uani 0.12 1 d P C 3
Xe4 Xe 1.2959(5) 0.8572(2) 1.4006(6) 0.0505(16) Uani 0.06 1 d P N 3

loop_
_atom_site_aniso_label
_atom_site_aniso_U_11
_atom_site_aniso_U_22
_atom_site_aniso_U_33
_atom_site_aniso_U_23
_atom_site_aniso_U_13
_atom_site_aniso_U_12
O1 0.0097(6) 0.0123(6) 0.0096(6) 0.0021(6) -0.0004(5) -0.0007(6)
O2 0.0137(6) 0.0132(6) 0.0115(6) 0.0037(6) 0.0017(6) -0.0054(6)
O3 0.0138(6) 0.0143(6) 0.0120(6) -0.0005(6) 0.0006(6) 0.0003(6)
O4 0.0137(6) 0.0181(6) 0.0086(6) 0.0037(6) 0.0006(5) 0.0032(6)
C1 0.0110(3) 0.0135(3) 0.0081(3) 0.0041(3) 0.0014(3) -0.0001(3)
C2 0.0111(2) 0.0144(2) 0.0078(2) 0.0044(2) 0.0021(2) 0.0010(2)
C3 0.0122(3) 0.0150(3) 0.0083(3) 0.0035(3) 0.0013(3) 0.0010(3)
C4 0.0143(2) 0.0156(2) 0.0098(2) 0.0029(2) 0.0006(2) 0.0011(2)
C5 0.0129(3) 0.0146(3) 0.0088(3) 0.0034(3) 0.0014(3) 0.0000(3)
C6 0.0117(2) 0.0137(2) 0.0084(2) 0.0040(2) 0.0015(2) -0.0012(2)
C8 0.0112(3) 0.0156(3) 0.0080(3) 0.0045(3) 0.0022(3) 0.0014(3)
C7 0.01656(17) 0.01682(17) 0.01129(17) 0.00214(17) 0.00010(17) 0.00134(17)
C9 0.0178(3) 0.0176(3) 0.0120(3) 0.0018(3) -0.0001(3) 0.0012(3)
C10 0.0178(3) 0.0175(3) 0.0121(3) 0.0022(3) -0.0004(3) 0.0016(3)
C11 0.0177(3) 0.0174(3) 0.0124(3) 0.0018(3) -0.0001(3) 0.0015(3)
C7A 0.01656(17) 0.01682(17) 0.01129(17) 0.00214(17) 0.00010(17) 0.00134(17)
C9A 0.0178(3) 0.0176(3) 0.0120(3) 0.0018(3) -0.0001(3) 0.0012(3)
C10A 0.0178(3) 0.0175(3) 0.0121(3) 0.0022(3) -0.0004(3) 0.0016(3)
C11A 0.0177(3) 0.0174(3) 0.0124(3) 0.0018(3) -0.0001(3) 0.0015(3)
C21 0.0121(3) 0.0130(3) 0.0097(3) 0.0019(3) -0.0001(3) -0.0044(3)
C22 0.0121(2) 0.0131(2) 0.0100(2) 0.0024(2) 0.0000(2) -0.0041(2)
C23 0.0142(3) 0.0141(3) 0.0116(3) 0.0024(3) -0.0005(3) -0.0037(3)
C24 0.0163(2) 0.0149(2) 0.0133(2) 0.0024(2) -0.0009(2) -0.0038(2)
C25 0.0140(3) 0.0141(3) 0.0114(3) 0.0016(3) -0.0009(3) -0.0042(3)
C26 0.0127(2) 0.0139(2) 0.0101(2) 0.0010(2) -0.0007(2) -0.0043(2)
C28 0.0115(3) 0.0132(3) 0.0092(3) 0.0035(3) 0.0012(3) -0.0033(3)
C27 0.01868(18) 0.01580(18) 0.01516(18) 0.00250(18) -0.00098(18) -0.00347(18)
C29 0.0208(4) 0.0163(4) 0.0169(4) 0.0023(4) -0.0016(4) -0.0029(4)
C30 0.0201(4) 0.0168(4) 0.0167(4) 0.0024(4) -0.0011(4) -0.0034(4)
C31 0.0207(4) 0.0167(4) 0.0167(4) 0.0027(4) -0.0010(4) -0.0034(4)
C27A 0.01868(18) 0.01580(18) 0.01516(18) 0.00250(18) -0.00098(18) -0.00347(18)
C29A 0.0208(4) 0.0163(4) 0.0169(4) 0.0023(4) -0.0016(4) -0.0029(4)
C30A 0.0201(4) 0.0168(4) 0.0167(4) 0.0024(4) -0.0011(4) -0.0034(4)
C31A 0.0207(4) 0.0167(4) 0.0167(4) 0.0027(4) -0.0010(4) -0.0034(4)
C41 0.0123(3) 0.0148(3) 0.0091(3) -0.0005(3) 0.0000(3) 0.0002(3)
C42 0.0125(2) 0.0153(2) 0.0093(2) -0.0008(2) -0.0003(2) -0.0006(2)
C43 0.0139(3) 0.0167(3) 0.0109(3) -0.0005(3) -0.0012(3) 0.0006(3)
C44 0.0158(2) 0.0179(2) 0.0132(2) 0.0007(2) -0.0012(2) 0.0006(2)
C45 0.0142(3) 0.0169(3) 0.0112(3) 0.0007(3) -0.0007(3) 0.0003(3)
C46 0.0124(2) 0.0156(2) 0.0093(2) 0.0006(2) 0.0003(2) 0.0007(2)
C47 0.0202(3) 0.0204(3) 0.0185(3) 0.0021(3) -0.0020(3) 0.0006(3)
C48 0.0124(3) 0.0146(3) 0.0096(3) -0.0003(3) -0.0010(3) -0.0027(3)
C49 0.0260(7) 0.0234(7) 0.0247(7) 0.0042(7) -0.0009(7) 0.0000(7)
C50 0.0220(4) 0.0214(4) 0.0202(4) 0.0029(4) -0.0025(4) 0.0007(4)
C51 0.0251(7) 0.0224(7) 0.0264(7) 0.0005(7) -0.0017(7) 0.0038(7)
C61 0.0116(3) 0.0162(3) 0.0078(3) 0.0032(3) 0.0016(3) 0.0022(3)
C62 0.0119(2) 0.0164(2) 0.0079(2) 0.0022(2) 0.0016(2) 0.0020(2)
C63 0.0126(3) 0.0176(3) 0.0084(3) 0.0018(3) 0.0025(3) 0.0016(3)
C64 0.0142(2) 0.0187(2) 0.0097(2) 0.0015(2) 0.0027(2) 0.0012(2)
C65 0.0129(3) 0.0178(3) 0.0087(3) 0.0026(3) 0.0025(3) 0.0018(3)
C66 0.0117(2) 0.0165(2) 0.0080(2) 0.0034(2) 0.0018(2) 0.0020(2)
C68 0.0120(3) 0.0156(3) 0.0085(3) 0.0012(3) 0.0008(3) 0.0016(3)
C67 0.01596(18) 0.01974(18) 0.01139(18) 0.00094(18) 0.00269(18) 0.00072(18)
C69 0.0172(4) 0.0204(4) 0.0126(4) 0.0007(4) 0.0024(4) 0.0004(4)
C70 0.0173(4) 0.0207(4) 0.0125(4) 0.0004(4) 0.0026(4) 0.0000(4)
C71 0.0175(4) 0.0206(4) 0.0131(4) 0.0006(4) 0.0018(4) 0.0009(4)
C67A 0.01596(18) 0.01974(18) 0.01139(18) 0.00094(18) 0.00269(18) 0.00072(18)
C69A 0.0172(4) 0.0204(4) 0.0126(4) 0.0007(4) 0.0024(4) 0.0004(4)
C70A 0.0173(4) 0.0207(4) 0.0125(4) 0.0004(4) 0.0026(4) 0.0000(4)
C71A 0.0175(4) 0.0206(4) 0.0131(4) 0.0006(4) 0.0018(4) 0.0009(4)
O5 0.1060(8) 0.0525(8) 0.0430(8) -0.0045(8) -0.0105(8) -0.0033(8)
O6 0.1055(8) 0.0508(8) 0.0430(8) -0.0060(8) -0.0110(8) -0.0032(8)
O7 0.1045(8) 0.0514(8) 0.0416(8) -0.0058(8) -0.0120(8) -0.0027(8)
O8 0.1032(8) 0.0501(8) 0.0418(8) -0.0031(7) -0.0131(8) -0.0042(8)
C101 0.1053(3) 0.0517(3) 0.0420(3) -0.0056(3) -0.0112(3) -0.0034(3)
C102 0.1050(2) 0.0518(2) 0.0417(2) -0.0057(2) -0.0113(2) -0.0033(2)
C103 0.1054(3) 0.0521(3) 0.0421(3) -0.0058(3) -0.0109(3) -0.0032(3)
C104 0.1058(2) 0.0524(2) 0.0426(2) -0.0060(2) -0.0104(2) -0.0029(2)
C105 0.1056(3) 0.0521(3) 0.0424(3) -0.0059(3) -0.0109(3) -0.0033(3)
C106 0.1052(2) 0.0517(2) 0.0421(2) -0.0057(2) -0.0113(2) -0.0034(2)
C107 0.1063(3) 0.0532(3) 0.0436(3) -0.0061(3) -0.0097(3) -0.0023(3)
C108 0.1042(3) 0.0513(3) 0.0411(3) -0.0055(3) -0.0121(3) -0.0035(3)
C109 0.1067(8) 0.0529(8) 0.0439(8) -0.0073(8) -0.0089(8) -0.0021(8)
C110 0.1070(8) 0.0552(8) 0.0450(8) -0.0060(8) -0.0088(8) -0.0006(8)
C111 0.1066(8) 0.0541(8) 0.0442(8) -0.0060(8) -0.0099(8) -0.0022(8)
C121 0.1045(3) 0.0512(3) 0.0420(3) -0.0054(3) -0.0118(3) -0.0030(3)
C122 0.1046(2) 0.0515(2) 0.0420(2) -0.0052(2) -0.0117(2) -0.0030(2)
C123 0.1047(3) 0.0519(3) 0.0421(3) -0.0052(3) -0.0121(3) -0.0029(3)
C124 0.1046(2) 0.0519(2) 0.0422(2) -0.0053(2) -0.0123(2) -0.0026(2)
C125 0.1044(3) 0.0516(3) 0.0418(3) -0.0054(3) -0.0121(3) -0.0025(3)
C126 0.1042(2) 0.0513(2) 0.0418(2) -0.0055(2) -0.0122(2) -0.0030(2)
C128 0.1049(3) 0.0515(3) 0.0421(3) -0.0054(3) -0.0116(3) -0.0034(3)
C127 0.10471(19) 0.05213(19) 0.04260(19) -0.00535(19) -0.01228(19) -0.00262(19)
C129 0.1048(4) 0.0524(4) 0.0429(4) -0.0054(4) -0.0127(4) -0.0025(4)
C130 0.1050(4) 0.0525(4) 0.0431(4) -0.0052(4) -0.0120(4) -0.0025(4)
C131 0.1049(4) 0.0526(4) 0.0430(4) -0.0054(4) -0.0127(4) -0.0028(4)
C227 0.10471(19) 0.05213(19) 0.04260(19) -0.00535(19) -0.01228(19) -0.00262(19)
C229 0.1048(4) 0.0524(4) 0.0429(4) -0.0054(4) -0.0127(4) -0.0025(4)
C230 0.1050(4) 0.0525(4) 0.0431(4) -0.0052(4) -0.0120(4) -0.0025(4)
C231 0.1049(4) 0.0526(4) 0.0430(4) -0.0054(4) -0.0127(4) -0.0028(4)
C141 0.1034(3) 0.0504(3) 0.0413(3) -0.0062(3) -0.0133(3) -0.0034(3)
C142 0.1035(2) 0.0505(2) 0.0414(2) -0.0059(2) -0.0130(2) -0.0035(2)
C143 0.1032(3) 0.0501(3) 0.0414(3) -0.0062(3) -0.0134(3) -0.0040(3)
C144 0.1031(2) 0.0501(2) 0.0414(2) -0.0066(2) -0.0136(2) -0.0043(2)
C145 0.1031(3) 0.0499(3) 0.0413(3) -0.0066(3) -0.0134(3) -0.0039(3)
C146 0.1032(2) 0.0503(2) 0.0412(2) -0.0064(2) -0.0135(2) -0.0037(2)
C148 0.1040(3) 0.0509(3) 0.0417(3) -0.0056(3) -0.0125(3) -0.0032(3)
C147 0.10296(18) 0.05006(18) 0.04158(18) -0.00683(18) -0.01365(18) -0.00455(18)
C149 0.1028(4) 0.0499(4) 0.0417(4) -0.0070(4) -0.0137(4) -0.0049(4)
C150 0.1029(4) 0.0500(4) 0.0420(4) -0.0069(4) -0.0135(4) -0.0046(4)
C151 0.1031(4) 0.0502(4) 0.0417(4) -0.0069(4) -0.0136(4) -0.0045(4)
C247 0.10296(18) 0.05006(18) 0.04158(18) -0.00683(18) -0.01365(18) -0.00455(18)
C249 0.1028(4) 0.0499(4) 0.0417(4) -0.0070(4) -0.0137(4) -0.0049(4)
C250 0.1029(4) 0.0500(4) 0.0420(4) -0.0069(4) -0.0135(4) -0.0046(4)
C251 0.1031(4) 0.0502(4) 0.0417(4) -0.0069(4) -0.0136(4) -0.0045(4)
C161 0.1034(3) 0.0508(3) 0.0409(3) -0.0055(3) -0.0129(3) -0.0038(3)
C162 0.1032(2) 0.0508(2) 0.0410(2) -0.0061(2) -0.0130(2) -0.0039(2)
C163 0.1032(3) 0.0512(3) 0.0411(3) -0.0064(3) -0.0130(3) -0.0041(3)
C164 0.1031(2) 0.0514(2) 0.0410(2) -0.0059(2) -0.0131(2) -0.0045(2)
C165 0.1035(3) 0.0513(3) 0.0409(3) -0.0056(3) -0.0127(3) -0.0042(3)
C166 0.1037(2) 0.0512(2) 0.0410(2) -0.0055(2) -0.0126(2) -0.0038(2)
C168 0.1032(3) 0.0504(3) 0.0411(3) -0.0064(3) -0.0134(3) -0.0037(3)
C167 0.10300(18) 0.05158(17) 0.04107(17) -0.00591(17) -0.01326(17) -0.00489(17)
C169 0.1030(4) 0.0518(4) 0.0410(4) -0.0058(4) -0.0133(4) -0.0054(4)
C170 0.1029(4) 0.0516(4) 0.0412(4) -0.0059(4) -0.0136(4) -0.0049(4)
C171 0.1029(4) 0.0517(4) 0.0409(4) -0.0059(4) -0.0133(4) -0.0050(4)
C267 0.10300(18) 0.05158(17) 0.04107(17) -0.00591(17) -0.01326(17) -0.00489(17)
C269 0.1030(4) 0.0518(4) 0.0410(4) -0.0058(4) -0.0133(4) -0.0054(4)
C270 0.1029(4) 0.0516(4) 0.0412(4) -0.0059(4) -0.0136(4) -0.0049(4)
C271 0.1029(4) 0.0517(4) 0.0409(4) -0.0059(4) -0.0133(4) -0.0050(4)
Xe1 0.02309(19) 0.0720(4) 0.0452(3) 0.0016(4) -0.00011(17) 0.0007(3)
Xe2 0.1189(9) 0.0515(5) 0.0467(5) 0.0019(4) 0.0046(6) -0.0034(5)
Xe3 0.194(6) 0.057(2) 0.087(4) 0.008(2) 0.007(4) 0.033(3)
Xe4 0.042(2) 0.051(3) 0.058(3) 0.018(2) 0.003(2) -0.006(2)

loop_
_atom_type_symbol
_atom_type_description
_atom_type_scat_dispersion_real
_atom_type_scat_dispersion_imag
_atom_type_scat_source
C C 0.0033 0.0016 'International Tables Vol C Tables 4.2.6.8 and 6.1.1.4'
H H 0.0000 0.0000 'International Tables Vol C Tables 4.2.6.8 and 6.1.1.4'
O O 0.0106 0.0060 'International Tables Vol C Tables 4.2.6.8 and 6.1.1.4'
Xe Xe -0.4205 1.9578 'International Tables Vol C Tables 4.2.6.8 and 6.1.1.4'

loop_
_geom_angle_atom_site_label_1
_geom_angle_atom_site_label_2
_geom_angle_atom_site_label_3
_geom_angle
O1 C1 C6 121.7(3)
O1 C1 C2 118.9(3)
C6 C1 C2 119.4(3)
C3 C2 C1 120.2(3)
C3 C2 C8 119.1(3)
C1 C2 C8 120.6(3)
C2 C3 C4 120.5(3)
C5 C4 C3 117.0(3)
C6 C5 C4 124.7(3)
C5 C6 C1 118.1(3)
C5 C6 C28 121.7(3)
C1 C6 C28 120.2(3)
C2 C8 C66 113.9(3)
C9 C7 C11 110.2(4)
C9 C7 C10 106.7(4)
C11 C7 C10 120.2(4)
C10A C7A C11A 109.1(5)
C10A C7A C9A 107.9(5)
C11A C7A C9A 99.6(4)
O2 C21 C26 121.3(3)
O2 C21 C22 117.9(3)
C26 C21 C22 120.7(3)
C23 C22 C21 117.3(3)
C23 C22 C28 123.0(3)
C21 C22 C28 119.7(3)
C22 C23 C24 124.5(3)
C25 C24 C23 117.0(3)
C25 C24 C27A 115.2(3)
C23 C24 C27A 127.6(3)
C25 C24 C27 128.8(3)
C23 C24 C27 114.0(3)
C27A C24 C27 13.6(3)
C24 C25 C26 122.0(3)
C21 C26 C25 118.1(3)
C21 C26 C48 121.0(3)
C25 C26 C48 120.8(3)
C6 C28 C22 111.0(2)
C31 C27 C24 108.6(4)
C31 C27 C30 105.3(5)
C24 C27 C30 114.7(4)
C31 C27 C29 105.5(5)
C24 C27 C29 108.9(4)
C30 C27 C29 113.3(5)
C24 C27A C30A 111.5(4)
C24 C27A C29A 110.0(4)
C30A C27A C29A 113.1(4)
C24 C27A C31A 111.1(4)
C30A C27A C31A 102.1(4)
C29A C27A C31A 108.8(4)
C42 C41 O3 115.0(3)
C42 C41 C46 123.4(3)
O3 C41 C46 121.5(3)
C41 C42 C43 117.9(3)
C41 C42 C48 124.5(3)
C43 C42 C48 117.5(3)
C42 C43 C44 123.4(3)
C45 C44 C43 116.4(3)
C45 C44 C47 120.5(3)
C43 C44 C47 123.1(3)
C44 C45 C46 122.9(3)
C45 C46 C41 115.8(3)
C45 C46 C68 121.0(3)
C41 C46 C68 123.1(3)
C49 C47 C44 113.3(3)
C49 C47 C50 113.4(3)
C44 C47 C50 112.2(3)
C49 C47 C51 104.5(3)
C44 C47 C51 106.8(3)
C50 C47 C51 105.7(3)
C26 C48 C42 111.2(3)
C47 C50 Xe3 133.6(3)
C66 C61 C62 121.9(3)
C66 C61 O4 121.2(3)
C62 C61 O4 117.0(3)
C61 C62 C63 118.1(3)
C61 C62 C68 123.1(3)
C63 C62 C68 118.2(3)
C64 C63 C62 121.3(3)
C65 C64 C63 117.4(3)
C65 C64 C67 118.7(3)
C63 C64 C67 123.1(3)
C65 C64 C67A 126.7(3)
C63 C64 C67A 115.8(3)
C67 C64 C67A 9.2(3)
C66 C65 C64 123.3(3)
C65 C66 C61 117.6(3)
C65 C66 C8 118.7(3)
C61 C66 C8 123.7(3)
C46 C68 C62 115.7(3)
C69 C67 C71 113.8(4)
C69 C67 C64 109.9(4)
C71 C67 C64 111.4(4)
C69 C67 C70 102.4(4)
C71 C67 C70 110.8(4)
C64 C67 C70 108.1(4)
C70A C67A C71A 111.5(5)
C70A C67A C64 109.1(4)
C71A C67A C64 109.6(4)
C70A C67A C69A 111.8(5)
C71A C67A C69A 108.9(5)
C64 C67A C69A 105.9(4)
O5 C101 C106 127.5(7)
O5 C101 C102 115.1(7)
C106 C101 C102 117.4(5)
C103 C102 C101 120.7(6)
C103 C102 C108 120.5(6)
C101 C102 C108 118.7(5)
C102 C103 C104 121.4(7)
C103 C104 C105 113.7(6)
C103 C104 C107 122.5(6)
C105 C104 C107 123.8(6)
C106 C105 C104 130.7(8)
C105 C106 C101 115.7(7)
C105 C106 C128 129.8(7)
C101 C106 C128 114.4(5)
C111 C107 C104 114.7(5)
C111 C107 C110 115.0(5)
C104 C107 C110 112.4(5)
C111 C107 C109 103.2(5)
C104 C107 C109 108.7(5)
C110 C107 C109 101.2(4)
C166 C108 C102 112.4(5)
C122 C121 O6 124.6(6)
C122 C121 C126 120.1(6)
O6 C121 C126 115.3(6)
C123 C122 C121 121.3(6)
C123 C122 C128 122.3(6)
C121 C122 C128 116.4(6)
C122 C123 C124 126.5(7)
C123 C124 C125 112.5(5)
C126 C125 C124 119.4(6)
C121 C126 C125 116.8(6)
C121 C126 C148 125.6(7)
C125 C126 C148 115.5(6)
C106 C128 C122 112.6(5)
C129 C127 C131 108.9(6)
C129 C127 C130 106.3(6)
C131 C127 C130 111.1(6)
C231 C227 C229 106.9(8)
C231 C227 C230 114.6(9)
C229 C227 C230 101.8(9)
C142 C141 C146 119.8(6)
C142 C141 O7 126.2(8)
C146 C141 O7 114.0(6)
C141 C142 C143 123.2(8)
C141 C142 C148 121.7(6)
C143 C142 C148 114.9(7)
C144 C143 C142 119.1(7)
C143 C144 C145 124.0(5)
C143 C144 C247 111.8(5)
C145 C144 C247 122.6(6)
C143 C144 C147 123.4(6)
C145 C144 C147 112.6(6)
C247 C144 C147 18.2(3)
C144 C145 C146 111.9(6)
C141 C146 C145 121.9(6)
C141 C146 C168 126.3(6)
C145 C146 C168 111.8(6)
C126 C148 C142 119.1(6)
C149 C147 C150 109.9(6)
C149 C147 C151 115.4(7)
C150 C147 C151 108.2(6)
C149 C147 C144 111.1(5)
C150 C147 C144 101.3(5)
C151 C147 C144 110.0(5)
C250 C247 C144 112.9(7)
C250 C247 C249 110.0(9)
C144 C247 C249 103.0(7)
C250 C247 C251 114.4(9)
C144 C247 C251 109.8(8)
C249 C247 C251 105.8(10)
C166 C161 O8 120.3(6)
C166 C161 C162 120.6(6)
O8 C161 C162 119.1(5)
C163 C162 C161 116.4(5)
C163 C162 C168 123.1(6)
C161 C162 C168 120.3(6)
C162 C163 C164 127.6(6)
C163 C164 C267 126.6(6)
C163 C164 C165 112.2(5)
C267 C164 C165 121.1(5)
C163 C164 C167 126.9(6)
C267 C164 C167 8.7(4)
C165 C164 C167 120.5(5)
C166 C165 C164 117.8(6)
C161 C166 C165 125.1(6)
C161 C166 C108 126.0(6)
C165 C166 C108 108.7(5)
C162 C168 C146 112.9(5)
C171 C167 C169 110.3(8)
C171 C167 C170 109.4(8)
C169 C167 C170 106.3(8)
C171 C167 C164 110.8(7)
C169 C167 C164 112.6(7)
C170 C167 C164 107.2(8)
C271 C267 C270 106.6(6)
C271 C267 C164 110.7(5)
C270 C267 C164 113.8(5)
C271 C267 C269 106.3(6)
C270 C267 C269 109.0(6)
C164 C267 C269 110.0(5)

loop_
_geom_bond_atom_site_label_1
_geom_bond_atom_site_label_2
_geom_bond_distance
O1 C1 1.340(4)
O2 C21 1.370(4)
O3 C41 1.400(4)
O4 C61 1.409(4)
C1 C6 1.380(4)
C1 C2 1.431(4)
C2 C3 1.366(4)
C2 C8 1.485(4)
C3 C4 1.406(4)
C4 C5 1.378(4)
C5 C6 1.365(4)
C6 C28 1.511(4)
C8 C66 1.504(4)
C7 C9 1.504(7)
C7 C11 1.504(7)
C7 C10 1.526(6)
C7A C10A 1.501(7)
C7A C11A 1.508(7)
C7A C9A 1.538(7)
C21 C26 1.407(4)
C21 C22 1.430(4)
C22 C23 1.355(4)
C22 C28 1.516(4)
C23 C24 1.408(4)
C24 C25 1.378(4)
C24 C27A 1.522(5)
C24 C27 1.532(6)
C25 C26 1.418(4)
C26 C48 1.499(4)
C27 C31 1.527(7)
C27 C30 1.536(7)
C27 C29 1.544(8)
C27A C30A 1.528(7)
C27A C29A 1.538(7)
C27A C31A 1.563(7)
C41 C42 1.345(4)
C41 C46 1.439(4)
C42 C43 1.377(4)
C42 C48 1.509(4)
C43 C44 1.447(4)
C44 C45 1.358(4)
C44 C47 1.507(5)
C45 C46 1.435(4)
C46 C68 1.476(4)
C47 C49 1.493(5)
C47 C50 1.521(5)
C47 C51 1.615(5)
C50 Xe3 1.997(9)
C61 C66 1.387(4)
C61 C62 1.390(4)
C62 C63 1.400(4)
C62 C68 1.509(4)
C63 C64 1.393(4)
C64 C65 1.380(4)
C64 C67 1.536(5)
C64 C67A 1.548(6)
C65 C66 1.380(4)
C67 C69 1.505(7)
C67 C71 1.508(7)
C67 C70 1.548(7)
C67A C70A 1.520(7)
C67A C71A 1.533(8)
C67A C69A 1.564(7)
O5 C101 1.293(8)
O6 C121 1.395(9)
O7 C141 1.399(8)
O8 C161 1.405(9)
C101 C106 1.473(11)
C101 C102 1.512(10)
C102 C103 1.298(9)
C102 C108 1.548(7)
C103 C104 1.427(12)
C104 C105 1.468(10)
C104 C107 1.538(7)
C105 C106 1.211(9)
C106 C128 1.504(8)
C107 C111 1.467(7)
C107 C110 1.546(8)
C107 C109 1.553(8)
C108 C166 1.547(7)
C121 C122 1.371(10)
C121 C126 1.421(10)
C122 C123 1.280(10)
C122 C128 1.510(7)
C123 C124 1.405(9)
C124 C125 1.466(10)
C125 C126 1.437(10)
C126 C148 1.484(11)
C127 C129 1.510(9)
C127 C131 1.548(9)
C127 C130 1.549(9)
C227 C231 1.532(11)
C227 C229 1.532(11)
C227 C230 1.545(10)
C141 C142 1.309(11)
C141 C146 1.388(11)
C142 C143 1.395(9)
C142 C148 1.551(12)
C143 C144 1.362(11)
C144 C145 1.426(10)
C144 C247 1.525(8)
C144 C147 1.536(7)
C145 C146 1.507(9)
C146 C168 1.546(8)
C147 C149 1.484(9)
C147 C150 1.519(9)
C147 C151 1.526(9)
C247 C250 1.525(11)
C247 C249 1.529(11)
C247 C251 1.532(10)
C161 C166 1.267(9)
C161 C162 1.470(10)
C162 C163 1.304(9)
C162 C168 1.527(6)
C163 C164 1.405(9)
C164 C267 1.524(8)
C164 C165 1.527(9)
C164 C167 1.535(8)
C165 C166 1.367(9)
C167 C171 1.530(11)
C167 C169 1.531(11)
C167 C170 1.533(11)
C267 C271 1.517(9)
C267 C270 1.518(9)
C267 C269 1.542(9)
